data_4113848
loop_
_publ_author_name
'Yasuhiro Ohki'
'Nobuo Matsuura'
'Tadashi Marumoto'
'Hiroyuki Kawaguchi'
'Kazuyuki Tatsumi'

_publ_contact_author_address
;           
Department of Chemistry, Nagoya University, Furo-cho, Chikusa-ku, 
Nagoya 464-8602, Japan
;
_publ_contact_author_email i45100a@nucc.cc.nagoya-u.ac.jp
_publ_contact_author_fax +81-52-789-2943
_publ_contact_author_name 'Kazuyuki Tatsumi'
_publ_contact_author_phone +81-52-789-2476
_publ_section_title
;
 Heterolytic Cleavage of Dihydrogen Promoted by Sulfido-Bridged
 Tungsten-Ruthenium Dinuclear Complexes
;
_journal_name_full 'Journal of the American Chemical Society'
_journal_page_first 7978
_journal_page_last 7988
_journal_paper_doi 10.1021/ja029941x
_journal_volume 125
_journal_year 2003
_chemical_formula_sum 'C53 H54 O P2 Ru S2 W'
_chemical_formula_weight 1118.00
_space_group_IT_number 2
_symmetry_cell_setting triclinic
_symmetry_Int_Tables_number 2
_symmetry_space_group_name_Hall '-P 1'
_symmetry_space_group_name_H-M 'P -1'
_cell_angle_alpha 87.3157(6)
_cell_angle_beta 88.1864(9)
_cell_angle_gamma 76.985(1)
_cell_formula_units_Z 2
_cell_length_a 10.1719(5)
_cell_length_b 12.1015(7)
_cell_length_c 19.534(1)
_cell_measurement_temperature 273.2
_cell_volume 2339.7(2)
_computing_data_reduction 'teXsan Ver. 1.11'
_computing_publication_material 'teXsan Ver. 1.11'
_computing_structure_refinement 'teXsan Ver. 1.10'
_computing_structure_solution 'DIRDIF94 (PATTY)'
_diffrn_radiation_type 'Mo K\a'
_diffrn_radiation_wavelength 0.7107
_diffrn_reflns_limit_h_max 0
_diffrn_reflns_limit_h_min 0
_diffrn_reflns_limit_k_max 0
_diffrn_reflns_limit_k_min 0
_diffrn_reflns_limit_l_max 0
_diffrn_reflns_limit_l_min 0
_diffrn_reflns_number 9888
_exptl_absorpt_coefficient_mu 2.978
_exptl_absorpt_correction_type none
_exptl_crystal_colour red
_exptl_crystal_density_diffrn 1.587
_exptl_crystal_description plate
_exptl_crystal_size_max 0.250
_exptl_crystal_size_mid 0.150
_exptl_crystal_size_min 0.050
_refine_diff_density_max 2.24
_refine_diff_density_min -1.28
_refine_ls_extinction_method none
_refine_ls_goodness_of_fit_ref 1.870
_refine_ls_number_parameters 545
_refine_ls_number_reflns 9073
_refine_ls_R_factor_gt 0.0335
_refine_ls_shift/su_max 0.0010
_refine_ls_structure_factor_coef F
_refine_ls_weighting_details 'w = 1/[\s^2^(Fo) + 0.00090|Fo|^2^]'
_refine_ls_weighting_scheme calc
_refine_ls_wR_factor_ref 0.0680
_reflns_number_gt 9073
_reflns_number_total 0
_reflns_threshold_expression F^2^>2.0\s(F^2^)
_cod_data_source_file ja029941xsi20030328_023805_4.cif
_cod_data_source_block Cp*W(O)(S2)RuH(PPh3)2_Toluene(5b)
_cod_original_cell_volume 2339.6(2)
_cod_original_sg_symbol_H-M 'P -1 '
_cod_original_formula_sum 'C53 H54 O P2 S2 Ru W '
_cod_database_code 4113848

loop_
_symmetry_equiv_pos_as_xyz
x,y,z
-x,-y,-z

loop_
_atom_site_label
_atom_site_type_symbol
_atom_site_fract_x
_atom_site_fract_y
_atom_site_fract_z
_atom_site_U_iso_or_equiv
_atom_site_adp_type
_atom_site_occupancy
_atom_site_calc_flag
W(1) W 0.06284(2) 0.30596(1) 0.319787(9) 0.01942(7) Uani 1.00 d
Ru(1) Ru -0.14049(3) 0.26602(3) 0.23323(2) 0.01414(9) Uani 1.00 d
S(1) S -0.0994(1) 0.2097(1) 0.34767(6) 0.0288(3) Uani 1.00 d
S(2) S 0.0121(1) 0.3820(1) 0.21247(6) 0.0205(3) Uani 1.00 d
P(1) P -0.2601(1) 0.36148(9) 0.14154(6) 0.0153(3) Uani 1.00 d
P(2) P -0.1499(1) 0.08886(9) 0.21139(6) 0.0149(3) Uani 1.00 d
O(1) O 0.2107(4) 0.2047(3) 0.3078(2) 0.035(1) Uani 1.00 d
C(1) C 0.1756(6) 0.3540(5) 0.4159(3) 0.036(2) Uani 1.00 d
C(2) C 0.0370(5) 0.3682(5) 0.4362(3) 0.030(1) Uani 1.00 d
C(3) C -0.0402(6) 0.4603(5) 0.3953(3) 0.033(1) Uani 1.00 d
C(4) C 0.0496(7) 0.5011(5) 0.3499(3) 0.039(2) Uani 1.00 d
C(5) C 0.1824(7) 0.4339(6) 0.3621(3) 0.045(2) Uani 1.00 d
C(6) C 0.2914(7) 0.2684(8) 0.4456(4) 0.064(2) Uani 1.00 d
C(7) C -0.0169(8) 0.3068(7) 0.4951(3) 0.049(2) Uani 1.00 d
C(8) C -0.1897(7) 0.5049(7) 0.4031(4) 0.057(2) Uani 1.00 d
C(9) C 0.015(1) 0.6028(6) 0.3025(5) 0.074(3) Uani 1.00 d
C(10) C 0.3103(9) 0.4485(9) 0.3247(5) 0.080(3) Uani 1.00 d
C(11) C -0.1800(4) 0.3783(4) 0.0576(2) 0.018(1) Uani 1.00 d
C(12) C -0.0463(5) 0.3234(4) 0.0460(3) 0.023(1) Uani 1.00 d
C(13) C 0.0172(5) 0.3322(5) -0.0174(3) 0.031(1) Uani 1.00 d
C(14) C -0.0539(6) 0.3987(5) -0.0700(3) 0.034(1) Uani 1.00 d
C(15) C -0.1855(6) 0.4555(4) -0.0594(3) 0.031(1) Uani 1.00 d
C(16) C -0.2497(5) 0.4450(4) 0.0037(3) 0.026(1) Uani 1.00 d
C(17) C -0.3170(4) 0.5090(4) 0.1682(3) 0.020(1) Uani 1.00 d
C(18) C -0.2810(6) 0.6005(4) 0.1326(3) 0.032(1) Uani 1.00 d
C(19) C -0.3091(7) 0.7074(5) 0.1594(3) 0.036(2) Uani 1.00 d
C(20) C -0.3769(6) 0.7281(4) 0.2207(3) 0.033(1) Uani 1.00 d
C(21) C -0.4143(7) 0.6395(5) 0.2576(4) 0.045(2) Uani 1.00 d
C(22) C -0.3840(6) 0.5308(5) 0.2316(3) 0.036(2) Uani 1.00 d
C(23) C -0.4166(4) 0.3200(4) 0.1198(3) 0.020(1) Uani 1.00 d
C(24) C -0.4436(5) 0.2904(4) 0.0546(3) 0.024(1) Uani 1.00 d
C(25) C -0.5617(6) 0.2557(5) 0.0422(3) 0.034(1) Uani 1.00 d
C(26) C -0.6527(5) 0.2486(5) 0.0954(4) 0.037(2) Uani 1.00 d
C(27) C -0.6288(5) 0.2768(5) 0.1596(3) 0.037(2) Uani 1.00 d
C(28) C -0.5123(5) 0.3119(5) 0.1727(3) 0.029(1) Uani 1.00 d
C(29) C -0.2174(4) 0.0570(4) 0.1303(2) 0.017(1) Uani 1.00 d
C(30) C -0.1445(5) 0.0765(4) 0.0702(3) 0.023(1) Uani 1.00 d
C(31) C -0.1824(6) 0.0497(5) 0.0067(3) 0.033(1) Uani 1.00 d
C(32) C -0.2926(6) 0.0017(5) 0.0020(3) 0.037(2) Uani 1.00 d
C(33) C -0.3671(6) -0.0164(5) 0.0605(3) 0.035(2) Uani 1.00 d
C(34) C -0.3288(5) 0.0106(4) 0.1245(3) 0.027(1) Uani 1.00 d
C(35) C -0.2421(5) 0.0171(4) 0.2758(2) 0.019(1) Uani 1.00 d
C(36) C -0.3804(5) 0.0612(4) 0.2856(3) 0.027(1) Uani 1.00 d
C(37) C -0.4552(6) 0.0115(5) 0.3336(3) 0.034(2) Uani 1.00 d
C(38) C -0.3927(6) -0.0826(5) 0.3726(3) 0.037(2) Uani 1.00 d
C(39) C -0.2579(6) -0.1257(5) 0.3647(3) 0.038(2) Uani 1.00 d
C(40) C -0.1798(5) -0.0770(4) 0.3161(3) 0.025(1) Uani 1.00 d
C(41) C 0.0176(4) -0.0080(4) 0.2021(2) 0.018(1) Uani 1.00 d
C(42) C 0.0301(5) -0.1208(4) 0.1868(3) 0.028(1) Uani 1.00 d
C(43) C 0.1567(6) -0.1915(5) 0.1757(3) 0.037(2) Uani 1.00 d
C(44) C 0.2713(5) -0.1487(6) 0.1789(3) 0.041(2) Uani 1.00 d
C(45) C 0.2598(5) -0.0369(6) 0.1931(3) 0.038(2) Uani 1.00 d
C(46) C 0.1329(5) 0.0339(4) 0.2052(3) 0.026(1) Uani 1.00 d
C(47) C 0.582(1) 0.363(1) 0.540(1) 0.144(7) Uani 1.00 d
C(48) C 0.6520(8) 0.2559(9) 0.5469(6) 0.081(3) Uani 1.00 d
C(49) C 0.7063(9) 0.230(1) 0.6136(5) 0.076(3) Uani 1.00 d
C(50) C 0.786(1) 0.121(2) 0.6215(6) 0.096(5) Uani 1.00 d
C(51) C 0.818(2) 0.032(1) 0.568(1) 0.149(8) Uani 1.00 d
C(52) C 0.758(1) 0.076(1) 0.516(1) 0.125(6) Uani 1.00 d
C(53) C 0.6801(8) 0.1745(9) 0.4972(4) 0.062(3) Uani 1.00 d
H(1) H 0.2584 0.2240 0.4821 0.0773 Uiso 1.00 calc
H(2) H 0.3353 0.2186 0.4101 0.0773 Uiso 1.00 calc
H(3) H 0.3555 0.3072 0.4638 0.0773 Uiso 1.00 calc
H(4) H -0.1144 0.3319 0.4978 0.0585 Uiso 1.00 calc
H(5) H 0.0074 0.2258 0.4884 0.0585 Uiso 1.00 calc
H(6) H 0.0214 0.3230 0.5373 0.0585 Uiso 1.00 calc
H(7) H -0.2111 0.5311 0.4492 0.0684 Uiso 1.00 calc
H(8) H -0.2187 0.5676 0.3702 0.0684 Uiso 1.00 calc
H(9) H -0.2358 0.4450 0.3949 0.0684 Uiso 1.00 calc
H(10) H 0.0958 0.6121 0.2770 0.0890 Uiso 1.00 calc
H(11) H -0.0523 0.5930 0.2709 0.0890 Uiso 1.00 calc
H(12) H -0.0196 0.6696 0.3287 0.0890 Uiso 1.00 calc
H(13) H 0.3526 0.3785 0.3029 0.0960 Uiso 1.00 calc
H(14) H 0.2885 0.5095 0.2901 0.0960 Uiso 1.00 calc
H(15) H 0.3719 0.4667 0.3571 0.0960 Uiso 1.00 calc
H(16) H 0.0038 0.2781 0.0829 0.0273 Uiso 1.00 calc
H(17) H 0.1101 0.2924 -0.0249 0.0366 Uiso 1.00 calc
H(18) H -0.0103 0.4051 -0.1144 0.0408 Uiso 1.00 calc
H(19) H -0.2338 0.5029 -0.0961 0.0377 Uiso 1.00 calc
H(20) H -0.3432 0.4841 0.0106 0.0312 Uiso 1.00 calc
H(21) H -0.2355 0.5891 0.0883 0.0381 Uiso 1.00 calc
H(22) H -0.2801 0.7689 0.1341 0.0437 Uiso 1.00 calc
H(23) H -0.3984 0.8041 0.2380 0.0396 Uiso 1.00 calc
H(24) H -0.4615 0.6527 0.3014 0.0544 Uiso 1.00 calc
H(25) H -0.4101 0.4690 0.2581 0.0436 Uiso 1.00 calc
H(26) H -0.3792 0.2940 0.0173 0.0288 Uiso 1.00 calc
H(27) H -0.5801 0.2364 -0.0037 0.0405 Uiso 1.00 calc
H(28) H -0.7344 0.2234 0.0868 0.0445 Uiso 1.00 calc
H(29) H -0.6938 0.2722 0.1964 0.0440 Uiso 1.00 calc
H(30) H -0.4959 0.3313 0.2188 0.0351 Uiso 1.00 calc
H(31) H -0.0664 0.1093 0.0734 0.0281 Uiso 1.00 calc
H(32) H -0.1317 0.0645 -0.0343 0.0391 Uiso 1.00 calc
H(33) H -0.3179 -0.0193 -0.0422 0.0447 Uiso 1.00 calc
H(34) H -0.4461 -0.0480 0.0569 0.0422 Uiso 1.00 calc
H(35) H -0.3808 -0.0032 0.1652 0.0319 Uiso 1.00 calc
H(36) H -0.4248 0.1276 0.2585 0.0324 Uiso 1.00 calc
H(37) H -0.5512 0.0428 0.3397 0.0407 Uiso 1.00 calc
H(38) H -0.4450 -0.1180 0.4057 0.0446 Uiso 1.00 calc
H(39) H -0.2146 -0.1910 0.3930 0.0461 Uiso 1.00 calc
H(40) H -0.0838 -0.1087 0.3108 0.0296 Uiso 1.00 calc
H(41) H -0.0503 -0.1507 0.1838 0.0338 Uiso 1.00 calc
H(42) H 0.1644 -0.2705 0.1658 0.0444 Uiso 1.00 calc
H(43) H 0.3596 -0.1976 0.1710 0.0487 Uiso 1.00 calc
H(44) H 0.3403 -0.0067 0.1948 0.0459 Uiso 1.00 calc
H(45) H 0.1258 0.1126 0.2159 0.0314 Uiso 1.00 calc
H(46) H 0.6403 0.4139 0.5471 0.1724 Uiso 1.00 calc
H(47) H 0.5469 0.3761 0.4936 0.1724 Uiso 1.00 calc
H(48) H 0.5075 0.3754 0.5727 0.1724 Uiso 1.00 calc
H(49) H 0.6889 0.2836 0.6501 0.0910 Uiso 1.00 calc
H(50) H 0.8264 0.1003 0.6660 0.1148 Uiso 1.00 calc
H(51) H 0.8735 -0.0438 0.5731 0.1792 Uiso 1.00 calc
H(52) H 0.7721 0.0238 0.4794 0.1501 Uiso 1.00 calc
H(53) H 0.6447 0.1892 0.4513 0.0750 Uiso 1.00 calc
H(54) H -0.293(5) 0.271(5) 0.261(3) 0.03(1) Uiso 1.00 calc

loop_
_atom_site_aniso_label
_atom_site_aniso_U_11
_atom_site_aniso_U_22
_atom_site_aniso_U_33
_atom_site_aniso_U_12
_atom_site_aniso_U_13
_atom_site_aniso_U_23
W(1) 0.0240(1) 0.0205(1) 0.0157(1) -0.00821(8) -0.00291(8) -0.00323(8)
Ru(1) 0.0174(2) 0.0126(2) 0.0133(2) -0.0053(1) -0.0007(1) -0.0010(1)
S(1) 0.0461(8) 0.0331(7) 0.0154(6) -0.0262(6) -0.0044(5) 0.0036(5)
S(2) 0.0202(5) 0.0256(6) 0.0185(6) -0.0115(4) -0.0011(4) 0.0024(4)
P(1) 0.0143(5) 0.0154(5) 0.0158(6) -0.0031(4) -0.0004(4) 0.0002(4)
P(2) 0.0159(5) 0.0133(5) 0.0160(6) -0.0039(4) -0.0013(4) -0.0010(4)
O(1) 0.033(2) 0.035(2) 0.035(2) -0.001(2) -0.015(2) -0.006(2)
C(1) 0.032(3) 0.054(4) 0.026(3) -0.018(2) -0.001(2) -0.021(3)
C(2) 0.032(3) 0.042(3) 0.022(3) -0.018(2) -0.002(2) -0.009(2)
C(3) 0.042(3) 0.031(3) 0.028(3) -0.011(2) 0.003(2) -0.018(2)
C(4) 0.068(4) 0.027(3) 0.028(3) -0.022(3) 0.001(3) -0.012(2)
C(5) 0.056(4) 0.055(4) 0.040(4) -0.041(3) 0.019(3) -0.024(3)
C(6) 0.042(4) 0.097(6) 0.051(5) -0.003(4) -0.027(3) -0.025(4)
C(7) 0.073(5) 0.069(5) 0.016(3) -0.041(4) 0.007(3) -0.009(3)
C(8) 0.050(4) 0.057(4) 0.061(5) 0.002(3) -0.004(3) -0.037(4)
C(9) 0.146(9) 0.028(4) 0.056(5) -0.034(4) 0.008(5) -0.008(3)
C(10) 0.080(6) 0.112(7) 0.077(6) -0.078(6) 0.043(5) -0.057(6)
C(11) 0.026(2) 0.013(2) 0.013(2) -0.002(2) -0.002(2) 0.002(2)
C(12) 0.024(2) 0.022(2) 0.024(3) -0.008(2) -0.002(2) 0.000(2)
C(13) 0.030(3) 0.038(3) 0.025(3) -0.011(2) 0.006(2) -0.001(2)
C(14) 0.051(3) 0.036(3) 0.019(3) -0.019(2) 0.009(2) -0.001(2)
C(15) 0.056(3) 0.024(3) 0.016(2) -0.013(2) -0.003(2) 0.004(2)
C(16) 0.034(3) 0.022(2) 0.022(3) -0.006(2) -0.003(2) 0.001(2)
C(17) 0.019(2) 0.013(2) 0.026(2) 0.000(2) -0.003(2) -0.001(2)
C(18) 0.040(3) 0.021(3) 0.035(3) -0.010(2) 0.007(2) -0.002(2)
C(19) 0.054(3) 0.018(3) 0.039(3) -0.013(2) -0.003(3) 0.001(2)
C(20) 0.038(3) 0.017(2) 0.040(3) 0.004(2) -0.007(2) -0.007(2)
C(21) 0.055(4) 0.031(3) 0.046(4) 0.000(3) 0.018(3) -0.014(3)
C(22) 0.052(3) 0.021(3) 0.034(3) -0.006(2) 0.021(3) -0.004(2)
C(23) 0.014(2) 0.015(2) 0.028(3) 0.000(2) -0.001(2) 0.001(2)
C(24) 0.019(2) 0.020(2) 0.033(3) -0.003(2) -0.004(2) -0.005(2)
C(25) 0.032(3) 0.029(3) 0.041(3) -0.005(2) -0.012(2) -0.011(2)
C(26) 0.022(3) 0.026(3) 0.064(4) -0.006(2) -0.014(2) -0.002(3)
C(27) 0.018(2) 0.039(3) 0.053(4) -0.007(2) 0.003(2) -0.001(3)
C(28) 0.017(2) 0.033(3) 0.035(3) -0.002(2) 0.001(2) -0.003(2)
C(29) 0.018(2) 0.013(2) 0.019(2) 0.001(2) -0.004(2) -0.003(2)
C(30) 0.021(2) 0.025(2) 0.024(3) -0.003(2) 0.000(2) -0.007(2)
C(31) 0.037(3) 0.031(3) 0.025(3) 0.002(2) -0.001(2) -0.005(2)
C(32) 0.045(3) 0.031(3) 0.033(3) 0.000(2) -0.017(2) -0.011(2)
C(33) 0.044(3) 0.028(3) 0.038(3) -0.014(2) -0.016(2) -0.005(2)
C(34) 0.028(3) 0.022(2) 0.030(3) -0.009(2) -0.008(2) 0.006(2)
C(35) 0.025(2) 0.017(2) 0.017(2) -0.007(2) 0.000(2) -0.002(2)
C(36) 0.025(2) 0.022(2) 0.034(3) -0.006(2) 0.004(2) 0.001(2)
C(37) 0.035(3) 0.034(3) 0.038(3) -0.020(2) 0.008(2) -0.008(2)
C(38) 0.051(3) 0.037(3) 0.031(3) -0.027(3) 0.010(2) -0.001(2)
C(39) 0.053(4) 0.034(3) 0.031(3) -0.019(3) -0.006(3) 0.011(2)
C(40) 0.032(3) 0.022(2) 0.022(2) -0.008(2) -0.006(2) 0.002(2)
C(41) 0.020(2) 0.020(2) 0.015(2) -0.002(2) -0.002(2) -0.003(2)
C(42) 0.027(2) 0.020(2) 0.036(3) -0.002(2) -0.003(2) -0.002(2)
C(43) 0.036(3) 0.022(3) 0.047(4) 0.008(2) -0.007(2) -0.007(2)
C(44) 0.022(3) 0.048(4) 0.043(4) 0.013(2) -0.007(2) -0.006(3)
C(45) 0.018(2) 0.050(4) 0.046(4) -0.002(2) -0.002(2) -0.014(3)
C(46) 0.022(2) 0.024(2) 0.032(3) -0.003(2) -0.002(2) -0.009(2)
C(47) 0.081(8) 0.13(1) 0.23(2) -0.046(8) 0.04(1) -0.06(1)
C(48) 0.045(5) 0.078(6) 0.123(10) -0.024(4) 0.023(5) -0.004(6)
C(49) 0.050(5) 0.141(10) 0.047(5) -0.042(5) 0.006(4) -0.016(5)
C(50) 0.083(8) 0.16(1) 0.061(6) -0.068(9) 0.009(5) -0.004(7)
C(51) 0.11(1) 0.12(1) 0.23(2) -0.049(9) -0.06(1) 0.08(1)
C(52) 0.084(8) 0.081(8) 0.20(2) -0.012(6) 0.001(9) 0.03(1)
C(53) 0.064(5) 0.109(7) 0.034(4) -0.060(5) 0.003(3) -0.009(4)

loop_
_atom_type_symbol
_atom_type_description
_atom_type_scat_dispersion_real
_atom_type_scat_dispersion_imag
_atom_type_scat_source
W W -0.849 6.872
;International Tables for Crystallography
(1992, Vol. C, Tables 4.2.6.8 and 6.1.1.1)
;
Ru Ru -1.259 0.836
;International Tables for Crystallography
(1992, Vol. C, Tables 4.2.6.8 and 6.1.1.1)
;
S S 0.125 0.123
;International Tables for Crystallography
(1992, Vol. C, Tables 4.2.6.8 and 6.1.1.1)
;
O O 0.011 0.006
;International Tables for Crystallography
(1992, Vol. C, Tables 4.2.6.8 and 6.1.1.1)
;
P P 0.102 0.094
;International Tables for Crystallography
(1992, Vol. C, Tables 4.2.6.8 and 6.1.1.1)
;
C C 0.003 0.002
;International Tables for Crystallography
(1992, Vol. C, Tables 4.2.6.8 and 6.1.1.1)
;
H H 0.000 0.000
;International Tables for Crystallography
(1992, Vol. C, Table 6.1.1.2)
;

loop_
_geom_angle_atom_site_label_1
_geom_angle_atom_site_label_2
_geom_angle_atom_site_label_3
_geom_angle
_geom_angle_site_symmetry_3
_geom_angle_publ_flag
Ru(1) W(1) S(1) 52.69(3) 0_555 yes
Ru(1) W(1) S(2) 52.67(3) 0_555 yes
Ru(1) W(1) O(1) 109.9(1) 0_555 yes
Ru(1) W(1) C(1) 162.5(1) 0_555 yes
Ru(1) W(1) C(2) 127.9(1) 0_555 yes
Ru(1) W(1) C(3) 108.4(1) 0_555 yes
Ru(1) W(1) C(4) 117.3(2) 0_555 yes
Ru(1) W(1) C(5) 149.0(2) 0_555 yes
S(1) W(1) S(2) 104.97(4) 0_555 yes
S(1) W(1) O(1) 106.3(1) 0_555 yes
S(1) W(1) C(1) 114.3(1) 0_555 yes
S(1) W(1) C(2) 86.3(1) 0_555 yes
S(1) W(1) C(3) 91.9(1) 0_555 yes
S(1) W(1) C(4) 123.7(2) 0_555 yes
S(1) W(1) C(5) 143.1(2) 0_555 yes
S(2) W(1) O(1) 103.9(1) 0_555 yes
S(2) W(1) C(1) 135.8(2) 0_555 yes
S(2) W(1) C(2) 137.8(1) 0_555 yes
S(2) W(1) C(3) 103.9(1) 0_555 yes
S(2) W(1) C(4) 84.8(2) 0_555 yes
S(2) W(1) C(5) 101.5(2) 0_555 yes
O(1) W(1) C(1) 84.1(2) 0_555 yes
O(1) W(1) C(2) 111.8(2) 0_555 yes
O(1) W(1) C(3) 141.2(2) 0_555 yes
O(1) W(1) C(4) 125.2(2) 0_555 yes
O(1) W(1) C(5) 91.5(2) 0_555 yes
C(1) W(1) C(2) 34.5(2) 0_555 yes
C(1) W(1) C(3) 57.1(2) 0_555 yes
C(1) W(1) C(4) 57.2(2) 0_555 yes
C(1) W(1) C(5) 34.4(2) 0_555 yes
C(2) W(1) C(3) 34.2(2) 0_555 yes
C(2) W(1) C(4) 56.5(2) 0_555 yes
C(2) W(1) C(5) 57.0(2) 0_555 yes
C(3) W(1) C(4) 33.4(2) 0_555 yes
C(3) W(1) C(5) 56.7(2) 0_555 yes
C(4) W(1) C(5) 34.7(2) 0_555 yes
W(1) Ru(1) S(1) 50.65(3) 0_555 yes
W(1) Ru(1) S(2) 50.94(3) 0_555 yes
W(1) Ru(1) P(1) 135.73(3) 0_555 yes
W(1) Ru(1) P(2) 120.01(3) 0_555 yes
S(1) Ru(1) S(2) 101.22(4) 0_555 yes
S(1) Ru(1) P(1) 156.57(5) 0_555 yes
S(1) Ru(1) P(2) 89.37(4) 0_555 yes
S(2) Ru(1) P(1) 87.16(4) 0_555 yes
S(2) Ru(1) P(2) 136.54(4) 0_555 yes
P(1) Ru(1) P(2) 99.57(4) 0_555 yes
W(1) S(1) Ru(1) 76.67(4) 0_555 yes
W(1) S(2) Ru(1) 76.39(3) 0_555 yes
Ru(1) P(1) C(11) 122.1(1) 0_555 yes
Ru(1) P(1) C(17) 104.8(2) 0_555 yes
Ru(1) P(1) C(23) 117.6(2) 0_555 yes
C(11) P(1) C(17) 102.9(2) 0_555 yes
C(11) P(1) C(23) 103.0(2) 0_555 yes
C(17) P(1) C(23) 104.3(2) 0_555 yes
Ru(1) P(2) C(29) 120.7(1) 0_555 yes
Ru(1) P(2) C(35) 115.7(2) 0_555 yes
Ru(1) P(2) C(41) 113.7(1) 0_555 yes
C(29) P(2) C(35) 102.5(2) 0_555 yes
C(29) P(2) C(41) 96.6(2) 0_555 yes
C(35) P(2) C(41) 105.0(2) 0_555 yes
W(1) C(1) C(2) 73.7(3) 0_555 yes
W(1) C(1) C(5) 71.8(3) 0_555 yes
W(1) C(1) C(6) 119.2(4) 0_555 yes
C(2) C(1) C(5) 107.3(6) 0_555 yes
C(2) C(1) C(6) 126.2(6) 0_555 yes
C(5) C(1) C(6) 126.5(6) 0_555 yes
W(1) C(2) C(1) 71.7(3) 0_555 yes
W(1) C(2) C(3) 74.5(3) 0_555 yes
W(1) C(2) C(7) 124.8(4) 0_555 yes
C(1) C(2) C(3) 108.2(5) 0_555 yes
C(1) C(2) C(7) 125.9(6) 0_555 yes
C(3) C(2) C(7) 125.6(5) 0_555 yes
W(1) C(3) C(2) 71.3(3) 0_555 yes
W(1) C(3) C(4) 72.4(3) 0_555 yes
W(1) C(3) C(8) 123.5(4) 0_555 yes
C(2) C(3) C(4) 107.8(5) 0_555 yes
C(2) C(3) C(8) 124.6(6) 0_555 yes
C(4) C(3) C(8) 127.6(6) 0_555 yes
W(1) C(4) C(3) 74.2(3) 0_555 yes
W(1) C(4) C(5) 70.0(3) 0_555 yes
W(1) C(4) C(9) 125.7(5) 0_555 yes
C(3) C(4) C(5) 107.7(5) 0_555 yes
C(3) C(4) C(9) 126.3(7) 0_555 yes
C(5) C(4) C(9) 125.8(7) 0_555 yes
W(1) C(5) C(1) 73.8(3) 0_555 yes
W(1) C(5) C(4) 75.3(3) 0_555 yes
W(1) C(5) C(10) 118.6(4) 0_555 yes
C(1) C(5) C(4) 109.0(5) 0_555 yes
C(1) C(5) C(10) 125.3(8) 0_555 yes
C(4) C(5) C(10) 125.7(7) 0_555 yes
P(1) C(11) C(12) 119.6(3) 0_555 yes
P(1) C(11) C(16) 122.1(4) 0_555 yes
C(12) C(11) C(16) 118.3(4) 0_555 yes
C(11) C(12) C(13) 121.3(5) 0_555 yes
C(12) C(13) C(14) 119.3(5) 0_555 yes
C(13) C(14) C(15) 120.5(5) 0_555 yes
C(14) C(15) C(16) 120.1(5) 0_555 yes
C(11) C(16) C(15) 120.4(5) 0_555 yes
P(1) C(17) C(18) 122.9(4) 0_555 yes
P(1) C(17) C(22) 119.7(4) 0_555 yes
C(18) C(17) C(22) 116.9(5) 0_555 yes
C(17) C(18) C(19) 121.1(5) 0_555 yes
C(18) C(19) C(20) 121.5(5) 0_555 yes
C(19) C(20) C(21) 119.1(5) 0_555 yes
C(20) C(21) C(22) 119.9(6) 0_555 yes
C(17) C(22) C(21) 121.5(5) 0_555 yes
P(1) C(23) C(24) 123.8(4) 0_555 yes
P(1) C(23) C(28) 118.5(4) 0_555 yes
C(24) C(23) C(28) 117.7(4) 0_555 yes
C(23) C(24) C(25) 120.8(5) 0_555 yes
C(24) C(25) C(26) 119.8(5) 0_555 yes
C(25) C(26) C(27) 120.6(5) 0_555 yes
C(26) C(27) C(28) 120.3(6) 0_555 yes
C(23) C(28) C(27) 120.8(5) 0_555 yes
P(2) C(29) C(30) 116.4(3) 0_555 yes
P(2) C(29) C(34) 125.2(4) 0_555 yes
C(30) C(29) C(34) 118.4(4) 0_555 yes
C(29) C(30) C(31) 121.2(5) 0_555 yes
C(30) C(31) C(32) 119.7(5) 0_555 yes
C(31) C(32) C(33) 120.0(5) 0_555 yes
C(32) C(33) C(34) 120.3(5) 0_555 yes
C(29) C(34) C(33) 120.5(5) 0_555 yes
P(2) C(35) C(36) 118.3(4) 0_555 yes
P(2) C(35) C(40) 123.1(4) 0_555 yes
C(36) C(35) C(40) 118.6(4) 0_555 yes
C(35) C(36) C(37) 121.0(5) 0_555 yes
C(36) C(37) C(38) 119.8(5) 0_555 yes
C(37) C(38) C(39) 120.2(5) 0_555 yes
C(38) C(39) C(40) 121.1(5) 0_555 yes
C(35) C(40) C(39) 119.3(5) 0_555 yes
P(2) C(41) C(42) 121.1(3) 0_555 yes
P(2) C(41) C(46) 119.7(4) 0_555 yes
C(42) C(41) C(46) 119.0(4) 0_555 yes
C(41) C(42) C(43) 120.7(5) 0_555 yes
C(42) C(43) C(44) 119.8(5) 0_555 yes
C(43) C(44) C(45) 119.9(5) 0_555 yes
C(44) C(45) C(46) 120.4(5) 0_555 yes
C(41) C(46) C(45) 120.1(5) 0_555 yes
C(47) C(48) C(49) 112(1) 0_555 yes
C(47) C(48) C(53) 127(1) 0_555 yes
C(49) C(48) C(53) 120.0(10) 0_555 yes
C(48) C(49) C(50) 113.7(10) 0_555 yes
C(49) C(50) C(51) 126(1) 0_555 yes
C(50) C(51) C(52) 105(1) 0_555 yes
C(51) C(52) C(53) 138(2) 0_555 yes
C(48) C(53) C(52) 115(1) 0_555 yes

loop_
_geom_bond_atom_site_label_1
_geom_bond_atom_site_label_2
_geom_bond_distance
_geom_bond_publ_flag
W(1) Ru(1) 2.8492(4) yes
W(1) S(1) 2.264(1) yes
W(1) S(2) 2.276(1) yes
W(1) O(1) 1.730(4) yes
W(1) C(1) 2.390(5) yes
W(1) C(2) 2.416(5) yes
W(1) C(3) 2.458(5) yes
W(1) C(4) 2.434(5) yes
W(1) C(5) 2.365(6) yes
Ru(1) S(1) 2.329(1) yes
Ru(1) S(2) 2.331(1) yes
Ru(1) P(1) 2.309(1) yes
Ru(1) P(2) 2.229(1) yes
P(1) C(11) 1.831(4) yes
P(1) C(17) 1.843(5) yes
P(1) C(23) 1.842(5) yes
P(2) C(29) 1.837(5) yes
P(2) C(35) 1.846(5) yes
P(2) C(41) 1.847(4) yes
C(1) C(2) 1.427(8) yes
C(1) C(5) 1.405(9) yes
C(1) C(6) 1.494(10) yes
C(2) C(3) 1.433(8) yes
C(2) C(7) 1.497(8) yes
C(3) C(4) 1.406(8) yes
C(3) C(8) 1.500(9) yes
C(4) C(5) 1.43(1) yes
C(4) C(9) 1.49(1) yes
C(5) C(10) 1.513(9) yes
C(11) C(12) 1.389(6) yes
C(11) C(16) 1.404(6) yes
C(12) C(13) 1.389(7) yes
C(13) C(14) 1.390(8) yes
C(14) C(15) 1.373(8) yes
C(15) C(16) 1.392(7) yes
C(17) C(18) 1.392(7) yes
C(17) C(22) 1.402(7) yes
C(18) C(19) 1.384(8) yes
C(19) C(20) 1.367(9) yes
C(20) C(21) 1.382(9) yes
C(21) C(22) 1.397(8) yes
C(23) C(24) 1.390(7) yes
C(23) C(28) 1.413(7) yes
C(24) C(25) 1.390(7) yes
C(25) C(26) 1.383(9) yes
C(26) C(27) 1.358(9) yes
C(27) C(28) 1.381(8) yes
C(29) C(30) 1.408(7) yes
C(29) C(34) 1.383(7) yes
C(30) C(31) 1.385(8) yes
C(31) C(32) 1.381(9) yes
C(32) C(33) 1.388(9) yes
C(33) C(34) 1.395(8) yes
C(35) C(36) 1.398(7) yes
C(35) C(40) 1.393(7) yes
C(36) C(37) 1.389(7) yes
C(37) C(38) 1.380(9) yes
C(38) C(39) 1.360(9) yes
C(39) C(40) 1.411(7) yes
C(41) C(42) 1.388(7) yes
C(41) C(46) 1.383(7) yes
C(42) C(43) 1.393(7) yes
C(43) C(44) 1.382(9) yes
C(44) C(45) 1.373(9) yes
C(45) C(46) 1.399(7) yes
C(47) C(48) 1.33(2) yes
C(48) C(49) 1.43(1) yes
C(48) C(53) 1.39(1) yes
C(49) C(50) 1.39(2) yes
C(50) C(51) 1.51(2) yes
C(51) C(52) 1.23(2) yes
C(52) C(53) 1.32(2) yes

loop_
_geom_contact_atom_site_label_1
_geom_contact_atom_site_label_2
_geom_contact_distance
_geom_contact_site_symmetry_2
W(1) Ru(1) 2.8492(4) .
O(1) C(27) 3.453(7) 1_655
C(14) C(18) 3.586(8) 2_565
C(33) C(33) 3.59(1) 2_455

loop_
_geom_torsion_atom_site_label_1
_geom_torsion_atom_site_label_2
_geom_torsion_atom_site_label_3
_geom_torsion_atom_site_label_4
_geom_torsion
_geom_torsion_site_symmetry_1
_geom_torsion_site_symmetry_2
_geom_torsion_site_symmetry_3
_geom_torsion_site_symmetry_4
_geom_torsion_publ_flag
W(1) Ru(1) P(1) C(11) 69.2(2) 0_555 15_1 5_555 55_5 yes
W(1) Ru(1) P(1) C(17) -46.7(2) 0_555 15_1 5_555 55_5 yes
W(1) Ru(1) P(1) C(23) -161.9(2) 0_555 15_1 5_555 55_5 yes
W(1) Ru(1) P(2) C(29) -151.1(2) 0_555 15_1 5_555 55_5 yes
W(1) Ru(1) P(2) C(35) 84.5(2) 0_555 15_1 5_555 55_5 yes
W(1) Ru(1) P(2) C(41) -37.1(2) 0_555 15_1 5_555 55_5 yes
W(1) S(1) Ru(1) S(2) -6.57(5) 0_555 15_1 5_555 55_5 yes
W(1) S(1) Ru(1) P(1) -115.88(10) 0_555 15_1 5_555 55_5 yes
W(1) S(1) Ru(1) P(2) 130.98(4) 0_555 15_1 5_555 55_5 yes
W(1) S(2) Ru(1) S(1) 6.55(5) 0_555 15_1 5_555 55_5 yes
W(1) S(2) Ru(1) P(1) 164.48(4) 0_555 15_1 5_555 55_5 yes
W(1) S(2) Ru(1) P(2) -94.59(6) 0_555 15_1 5_555 55_5 yes
W(1) C(1) C(2) C(3) -66.1(4) 0_555 15_1 5_555 55_5 yes
W(1) C(1) C(2) C(7) 120.2(6) 0_555 15_1 5_555 55_5 yes
W(1) C(1) C(5) C(4) 67.7(4) 0_555 15_1 5_555 55_5 yes
W(1) C(1) C(5) C(10) -113.9(6) 0_555 15_1 5_555 55_5 yes
W(1) C(2) C(1) C(5) 64.5(4) 0_555 15_1 5_555 55_5 yes
W(1) C(2) C(1) C(6) -114.6(6) 0_555 15_1 5_555 55_5 yes
W(1) C(2) C(3) C(4) -63.6(4) 0_555 15_1 5_555 55_5 yes
W(1) C(2) C(3) C(8) 118.3(5) 0_555 15_1 5_555 55_5 yes
W(1) C(3) C(2) C(1) 64.3(4) 0_555 15_1 5_555 55_5 yes
W(1) C(3) C(2) C(7) -122.0(5) 0_555 15_1 5_555 55_5 yes
W(1) C(3) C(4) C(5) -62.5(4) 0_555 15_1 5_555 55_5 yes
W(1) C(3) C(4) C(9) 123.0(6) 0_555 15_1 5_555 55_5 yes
W(1) C(4) C(3) C(2) 62.9(4) 0_555 15_1 5_555 55_5 yes
W(1) C(4) C(3) C(8) -119.0(6) 0_555 15_1 5_555 55_5 yes
W(1) C(4) C(5) C(1) -66.7(4) 0_555 15_1 5_555 55_5 yes
W(1) C(4) C(5) C(10) 114.9(6) 0_555 15_1 5_555 55_5 yes
W(1) C(5) C(1) C(2) -65.7(4) 0_555 15_1 5_555 55_5 yes
W(1) C(5) C(1) C(6) 113.3(6) 0_555 15_1 5_555 55_5 yes
W(1) C(5) C(4) C(3) 65.2(4) 0_555 15_1 5_555 55_5 yes
W(1) C(5) C(4) C(9) -120.2(6) 0_555 15_1 5_555 55_5 yes
Ru(1) W(1) C(1) C(2) 0.6(8) 0_555 15_1 5_555 55_5 yes
Ru(1) W(1) C(1) C(5) -114.3(5) 0_555 15_1 5_555 55_5 yes
Ru(1) W(1) C(1) C(6) 123.4(6) 0_555 15_1 5_555 55_5 yes
Ru(1) W(1) C(2) C(1) -179.8(3) 0_555 15_1 5_555 55_5 yes
Ru(1) W(1) C(2) C(3) -64.2(3) 0_555 15_1 5_555 55_5 yes
Ru(1) W(1) C(2) C(7) 58.7(6) 0_555 15_1 5_555 55_5 yes
Ru(1) W(1) C(3) C(2) 131.6(3) 0_555 15_1 5_555 55_5 yes
Ru(1) W(1) C(3) C(4) -111.9(3) 0_555 15_1 5_555 55_5 yes
Ru(1) W(1) C(3) C(8) 12.0(6) 0_555 15_1 5_555 55_5 yes
Ru(1) W(1) C(4) C(3) 82.1(4) 0_555 15_1 5_555 55_5 yes
Ru(1) W(1) C(4) C(5) -161.9(3) 0_555 15_1 5_555 55_5 yes
Ru(1) W(1) C(4) C(9) -41.5(7) 0_555 15_1 5_555 55_5 yes
Ru(1) W(1) C(5) C(1) 147.8(3) 0_555 15_1 5_555 55_5 yes
Ru(1) W(1) C(5) C(4) 32.5(5) 0_555 15_1 5_555 55_5 yes
Ru(1) W(1) C(5) C(10) -90.4(8) 0_555 15_1 5_555 55_5 yes
Ru(1) S(1) W(1) S(2) 6.84(5) 0_555 15_1 5_555 55_5 yes
Ru(1) S(1) W(1) O(1) -102.9(1) 0_555 15_1 5_555 55_5 yes
Ru(1) S(1) W(1) C(1) 166.2(2) 0_555 15_1 5_555 55_5 yes
Ru(1) S(1) W(1) C(2) 145.5(1) 0_555 15_1 5_555 55_5 yes
Ru(1) S(1) W(1) C(3) 111.8(1) 0_555 15_1 5_555 55_5 yes
Ru(1) S(1) W(1) C(4) 100.6(2) 0_555 15_1 5_555 55_5 yes
Ru(1) S(1) W(1) C(5) 141.3(3) 0_555 15_1 5_555 55_5 yes
Ru(1) S(2) W(1) S(1) -6.84(5) 0_555 15_1 5_555 55_5 yes
Ru(1) S(2) W(1) O(1) 104.6(1) 0_555 15_1 5_555 55_5 yes
Ru(1) S(2) W(1) C(1) -159.4(2) 0_555 15_1 5_555 55_5 yes
Ru(1) S(2) W(1) C(2) -108.1(2) 0_555 15_1 5_555 55_5 yes
Ru(1) S(2) W(1) C(3) -102.7(1) 0_555 15_1 5_555 55_5 yes
Ru(1) S(2) W(1) C(4) -130.3(2) 0_555 15_1 5_555 55_5 yes
Ru(1) S(2) W(1) C(5) -160.9(2) 0_555 15_1 5_555 55_5 yes
Ru(1) P(1) C(11) C(12) 6.1(4) 0_555 15_1 5_555 55_5 yes
Ru(1) P(1) C(11) C(16) -174.0(3) 0_555 15_1 5_555 55_5 yes
Ru(1) P(1) C(17) C(18) 119.9(4) 0_555 15_1 5_555 55_5 yes
Ru(1) P(1) C(17) C(22) -51.2(5) 0_555 15_1 5_555 55_5 yes
Ru(1) P(1) C(23) C(24) -127.1(4) 0_555 15_1 5_555 55_5 yes
Ru(1) P(1) C(23) C(28) 49.6(4) 0_555 15_1 5_555 55_5 yes
Ru(1) P(2) C(29) C(30) 64.4(4) 0_555 15_1 5_555 55_5 yes
Ru(1) P(2) C(29) C(34) -119.0(4) 0_555 15_1 5_555 55_5 yes
Ru(1) P(2) C(35) C(36) 64.2(4) 0_555 15_1 5_555 55_5 yes
Ru(1) P(2) C(35) C(40) -114.2(4) 0_555 15_1 5_555 55_5 yes
Ru(1) P(2) C(41) C(42) -178.4(4) 0_555 15_1 5_555 55_5 yes
Ru(1) P(2) C(41) C(46) -3.4(5) 0_555 15_1 5_555 55_5 yes
S(1) W(1) Ru(1) S(2) 171.68(6) 0_555 15_1 5_555 55_5 yes
S(1) W(1) Ru(1) P(1) 149.18(7) 0_555 15_1 5_555 55_5 yes
S(1) W(1) Ru(1) P(2) -60.66(6) 0_555 15_1 5_555 55_5 yes
S(1) W(1) C(1) C(2) -38.5(4) 0_555 15_1 5_555 55_5 yes
S(1) W(1) C(1) C(5) -153.4(3) 0_555 15_1 5_555 55_5 yes
S(1) W(1) C(1) C(6) 84.3(5) 0_555 15_1 5_555 55_5 yes
S(1) W(1) C(2) C(1) 145.4(4) 0_555 15_1 5_555 55_5 yes
S(1) W(1) C(2) C(3) -99.0(3) 0_555 15_1 5_555 55_5 yes
S(1) W(1) C(2) C(7) 23.9(5) 0_555 15_1 5_555 55_5 yes
S(1) W(1) C(3) C(2) 80.5(3) 0_555 15_1 5_555 55_5 yes
S(1) W(1) C(3) C(4) -163.0(4) 0_555 15_1 5_555 55_5 yes
S(1) W(1) C(3) C(8) -39.1(6) 0_555 15_1 5_555 55_5 yes
S(1) W(1) C(4) C(3) 20.6(4) 0_555 15_1 5_555 55_5 yes
S(1) W(1) C(4) C(5) 136.6(3) 0_555 15_1 5_555 55_5 yes
S(1) W(1) C(4) C(9) -103.0(7) 0_555 15_1 5_555 55_5 yes
S(1) W(1) C(5) C(1) 42.9(6) 0_555 15_1 5_555 55_5 yes
S(1) W(1) C(5) C(4) -72.4(5) 0_555 15_1 5_555 55_5 yes
S(1) W(1) C(5) C(10) 164.7(6) 0_555 15_1 5_555 55_5 yes
S(1) Ru(1) W(1) S(2) -171.68(6) 0_555 15_1 5_555 55_5 yes
S(1) Ru(1) W(1) O(1) 95.7(2) 0_555 15_1 5_555 55_5 yes
S(1) Ru(1) W(1) C(1) -46.2(5) 0_555 15_1 5_555 55_5 yes
S(1) Ru(1) W(1) C(2) -45.8(2) 0_555 15_1 5_555 55_5 yes
S(1) Ru(1) W(1) C(3) -78.0(2) 0_555 15_1 5_555 55_5 yes
S(1) Ru(1) W(1) C(4) -113.1(2) 0_555 15_1 5_555 55_5 yes
S(1) Ru(1) W(1) C(5) -133.2(3) 0_555 15_1 5_555 55_5 yes
S(1) Ru(1) P(1) C(11) 164.0(2) 0_555 15_1 5_555 55_5 yes
S(1) Ru(1) P(1) C(17) 48.0(2) 0_555 15_1 5_555 55_5 yes
S(1) Ru(1) P(1) C(23) -67.2(2) 0_555 15_1 5_555 55_5 yes
S(1) Ru(1) P(2) C(29) 166.6(2) 0_555 15_1 5_555 55_5 yes
S(1) Ru(1) P(2) C(35) 42.1(2) 0_555 15_1 5_555 55_5 yes
S(1) Ru(1) P(2) C(41) -79.5(2) 0_555 15_1 5_555 55_5 yes
S(2) W(1) Ru(1) P(1) -22.51(6) 0_555 15_1 5_555 55_5 yes
S(2) W(1) Ru(1) P(2) 127.65(5) 0_555 15_1 5_555 55_5 yes
S(2) W(1) C(1) C(2) 112.3(3) 0_555 15_1 5_555 55_5 yes
S(2) W(1) C(1) C(5) -2.6(5) 0_555 15_1 5_555 55_5 yes
S(2) W(1) C(1) C(6) -124.9(5) 0_555 15_1 5_555 55_5 yes
S(2) W(1) C(2) C(1) -106.4(4) 0_555 15_1 5_555 55_5 yes
S(2) W(1) C(2) C(3) 9.3(4) 0_555 15_1 5_555 55_5 yes
S(2) W(1) C(2) C(7) 132.1(5) 0_555 15_1 5_555 55_5 yes
S(2) W(1) C(3) C(2) -173.6(3) 0_555 15_1 5_555 55_5 yes
S(2) W(1) C(3) C(4) -57.0(4) 0_555 15_1 5_555 55_5 yes
S(2) W(1) C(3) C(8) 66.8(6) 0_555 15_1 5_555 55_5 yes
S(2) W(1) C(4) C(3) 125.1(4) 0_555 15_1 5_555 55_5 yes
S(2) W(1) C(4) C(5) -118.9(3) 0_555 15_1 5_555 55_5 yes
S(2) W(1) C(4) C(9) 1.5(7) 0_555 15_1 5_555 55_5 yes
S(2) W(1) C(5) C(1) 178.1(3) 0_555 15_1 5_555 55_5 yes
S(2) W(1) C(5) C(4) 62.9(3) 0_555 15_1 5_555 55_5 yes
S(2) W(1) C(5) C(10) -60.1(7) 0_555 15_1 5_555 55_5 yes
S(2) Ru(1) W(1) O(1) -92.6(2) 0_555 15_1 5_555 55_5 yes
S(2) Ru(1) W(1) C(1) 125.5(5) 0_555 15_1 5_555 55_5 yes
S(2) Ru(1) W(1) C(2) 125.9(2) 0_555 15_1 5_555 55_5 yes
S(2) Ru(1) W(1) C(3) 93.7(1) 0_555 15_1 5_555 55_5 yes
S(2) Ru(1) W(1) C(4) 58.6(2) 0_555 15_1 5_555 55_5 yes
S(2) Ru(1) W(1) C(5) 38.5(3) 0_555 15_1 5_555 55_5 yes
S(2) Ru(1) P(1) C(11) 51.9(2) 0_555 15_1 5_555 55_5 yes
S(2) Ru(1) P(1) C(17) -64.0(2) 0_555 15_1 5_555 55_5 yes
S(2) Ru(1) P(1) C(23) -179.2(2) 0_555 15_1 5_555 55_5 yes
S(2) Ru(1) P(2) C(29) -87.7(2) 0_555 15_1 5_555 55_5 yes
S(2) Ru(1) P(2) C(35) 147.9(2) 0_555 15_1 5_555 55_5 yes
S(2) Ru(1) P(2) C(41) 26.2(2) 0_555 15_1 5_555 55_5 yes
P(1) Ru(1) W(1) O(1) -115.1(2) 0_555 15_1 5_555 55_5 yes
P(1) Ru(1) W(1) C(1) 103.0(5) 0_555 15_1 5_555 55_5 yes
P(1) Ru(1) W(1) C(2) 103.4(2) 0_555 15_1 5_555 55_5 yes
P(1) Ru(1) W(1) C(3) 71.2(2) 0_555 15_1 5_555 55_5 yes
P(1) Ru(1) W(1) C(4) 36.1(2) 0_555 15_1 5_555 55_5 yes
P(1) Ru(1) W(1) C(5) 16.0(3) 0_555 15_1 5_555 55_5 yes
P(1) Ru(1) P(2) C(29) 8.3(2) 0_555 15_1 5_555 55_5 yes
P(1) Ru(1) P(2) C(35) -116.1(2) 0_555 15_1 5_555 55_5 yes
P(1) Ru(1) P(2) C(41) 122.2(2) 0_555 15_1 5_555 55_5 yes
P(1) C(11) C(12) C(13) 178.7(4) 0_555 15_1 5_555 55_5 yes
P(1) C(11) C(16) C(15) -179.8(4) 0_555 15_1 5_555 55_5 yes
P(1) C(17) C(18) C(19) -170.5(5) 0_555 15_1 5_555 55_5 yes
P(1) C(17) C(22) C(21) 172.1(5) 0_555 15_1 5_555 55_5 yes
P(1) C(23) C(24) C(25) 177.5(4) 0_555 15_1 5_555 55_5 yes
P(1) C(23) C(28) C(27) -177.4(4) 0_555 15_1 5_555 55_5 yes
P(2) Ru(1) W(1) O(1) 35.1(2) 0_555 15_1 5_555 55_5 yes
P(2) Ru(1) W(1) C(1) -106.8(5) 0_555 15_1 5_555 55_5 yes
P(2) Ru(1) W(1) C(2) -106.4(2) 0_555 15_1 5_555 55_5 yes
P(2) Ru(1) W(1) C(3) -138.6(1) 0_555 15_1 5_555 55_5 yes
P(2) Ru(1) W(1) C(4) -173.7(2) 0_555 15_1 5_555 55_5 yes
P(2) Ru(1) W(1) C(5) 166.2(3) 0_555 15_1 5_555 55_5 yes
P(2) Ru(1) P(1) C(11) -84.9(2) 0_555 15_1 5_555 55_5 yes
P(2) Ru(1) P(1) C(17) 159.2(2) 0_555 15_1 5_555 55_5 yes
P(2) Ru(1) P(1) C(23) 44.0(2) 0_555 15_1 5_555 55_5 yes
P(2) C(29) C(30) C(31) 176.5(4) 0_555 15_1 5_555 55_5 yes
P(2) C(29) C(34) C(33) -176.3(4) 0_555 15_1 5_555 55_5 yes
P(2) C(35) C(36) C(37) -179.6(4) 0_555 15_1 5_555 55_5 yes
P(2) C(35) C(40) C(39) 179.2(4) 0_555 15_1 5_555 55_5 yes
P(2) C(41) C(42) C(43) 176.0(4) 0_555 15_1 5_555 55_5 yes
P(2) C(41) C(46) C(45) -175.2(4) 0_555 15_1 5_555 55_5 yes
O(1) W(1) C(1) C(2) -143.8(4) 0_555 15_1 5_555 55_5 yes
O(1) W(1) C(1) C(5) 101.3(4) 0_555 15_1 5_555 55_5 yes
O(1) W(1) C(1) C(6) -21.0(6) 0_555 15_1 5_555 55_5 yes
O(1) W(1) C(2) C(1) 39.3(4) 0_555 15_1 5_555 55_5 yes
O(1) W(1) C(2) C(3) 154.9(3) 0_555 15_1 5_555 55_5 yes
O(1) W(1) C(2) C(7) -82.2(5) 0_555 15_1 5_555 55_5 yes
O(1) W(1) C(3) C(2) -39.0(5) 0_555 15_1 5_555 55_5 yes
O(1) W(1) C(3) C(4) 77.6(5) 0_555 15_1 5_555 55_5 yes
O(1) W(1) C(3) C(8) -158.6(5) 0_555 15_1 5_555 55_5 yes
O(1) W(1) C(4) C(3) -131.5(4) 0_555 15_1 5_555 55_5 yes
O(1) W(1) C(4) C(5) -15.5(4) 0_555 15_1 5_555 55_5 yes
O(1) W(1) C(4) C(9) 104.9(7) 0_555 15_1 5_555 55_5 yes
O(1) W(1) C(5) C(1) -77.3(4) 0_555 15_1 5_555 55_5 yes
O(1) W(1) C(5) C(4) 167.4(4) 0_555 15_1 5_555 55_5 yes
O(1) W(1) C(5) C(10) 44.5(7) 0_555 15_1 5_555 55_5 yes
C(1) W(1) C(2) C(3) 115.6(5) 0_555 15_1 5_555 55_5 yes
C(1) W(1) C(2) C(7) -121.5(7) 0_555 15_1 5_555 55_5 yes
C(1) W(1) C(3) C(2) -37.5(3) 0_555 15_1 5_555 55_5 yes
C(1) W(1) C(3) C(4) 79.0(4) 0_555 15_1 5_555 55_5 yes
C(1) W(1) C(3) C(8) -157.1(6) 0_555 15_1 5_555 55_5 yes
C(1) W(1) C(4) C(3) -78.6(4) 0_555 15_1 5_555 55_5 yes
C(1) W(1) C(4) C(5) 37.4(3) 0_555 15_1 5_555 55_5 yes
C(1) W(1) C(4) C(9) 157.8(8) 0_555 15_1 5_555 55_5 yes
C(1) W(1) C(5) C(4) -115.3(5) 0_555 15_1 5_555 55_5 yes
C(1) W(1) C(5) C(10) 121.8(9) 0_555 15_1 5_555 55_5 yes
C(1) C(2) W(1) C(3) -115.6(5) 0_555 15_1 5_555 55_5 yes
C(1) C(2) W(1) C(4) -79.4(4) 0_555 15_1 5_555 55_5 yes
C(1) C(2) W(1) C(5) -37.6(4) 0_555 15_1 5_555 55_5 yes
C(1) C(2) C(3) C(4) 0.7(6) 0_555 15_1 5_555 55_5 yes
C(1) C(2) C(3) C(8) -177.4(5) 0_555 15_1 5_555 55_5 yes
C(1) C(5) W(1) C(2) 37.8(3) 0_555 15_1 5_555 55_5 yes
C(1) C(5) W(1) C(3) 79.0(4) 0_555 15_1 5_555 55_5 yes
C(1) C(5) W(1) C(4) 115.3(5) 0_555 15_1 5_555 55_5 yes
C(1) C(5) C(4) C(3) -1.5(6) 0_555 15_1 5_555 55_5 yes
C(1) C(5) C(4) C(9) 173.1(6) 0_555 15_1 5_555 55_5 yes
C(2) W(1) C(1) C(5) -114.9(5) 0_555 15_1 5_555 55_5 yes
C(2) W(1) C(1) C(6) 122.8(7) 0_555 15_1 5_555 55_5 yes
C(2) W(1) C(3) C(4) 116.6(5) 0_555 15_1 5_555 55_5 yes
C(2) W(1) C(3) C(8) -119.6(7) 0_555 15_1 5_555 55_5 yes
C(2) W(1) C(4) C(3) -37.1(3) 0_555 15_1 5_555 55_5 yes
C(2) W(1) C(4) C(5) 78.9(4) 0_555 15_1 5_555 55_5 yes
C(2) W(1) C(4) C(9) -160.7(8) 0_555 15_1 5_555 55_5 yes
C(2) W(1) C(5) C(4) -77.4(4) 0_555 15_1 5_555 55_5 yes
C(2) W(1) C(5) C(10) 159.7(8) 0_555 15_1 5_555 55_5 yes
C(2) C(1) W(1) C(3) 37.1(3) 0_555 15_1 5_555 55_5 yes
C(2) C(1) W(1) C(4) 77.2(4) 0_555 15_1 5_555 55_5 yes
C(2) C(1) W(1) C(5) 114.9(5) 0_555 15_1 5_555 55_5 yes
C(2) C(1) C(5) C(4) 1.9(6) 0_555 15_1 5_555 55_5 yes
C(2) C(1) C(5) C(10) -179.6(6) 0_555 15_1 5_555 55_5 yes
C(2) C(3) W(1) C(4) -116.6(5) 0_555 15_1 5_555 55_5 yes
C(2) C(3) W(1) C(5) -78.8(4) 0_555 15_1 5_555 55_5 yes
C(2) C(3) C(4) C(5) 0.4(6) 0_555 15_1 5_555 55_5 yes
C(2) C(3) C(4) C(9) -174.1(6) 0_555 15_1 5_555 55_5 yes
C(3) W(1) C(1) C(5) -77.8(4) 0_555 15_1 5_555 55_5 yes
C(3) W(1) C(1) C(6) 159.9(6) 0_555 15_1 5_555 55_5 yes
C(3) W(1) C(2) C(7) 122.9(6) 0_555 15_1 5_555 55_5 yes
C(3) W(1) C(4) C(5) 116.0(5) 0_555 15_1 5_555 55_5 yes
C(3) W(1) C(4) C(9) -123.6(9) 0_555 15_1 5_555 55_5 yes
C(3) W(1) C(5) C(4) -36.3(3) 0_555 15_1 5_555 55_5 yes
C(3) W(1) C(5) C(10) -159.2(8) 0_555 15_1 5_555 55_5 yes
C(3) C(2) W(1) C(4) 36.2(3) 0_555 15_1 5_555 55_5 yes
C(3) C(2) W(1) C(5) 78.0(4) 0_555 15_1 5_555 55_5 yes
C(3) C(2) C(1) C(5) -1.7(6) 0_555 15_1 5_555 55_5 yes
C(3) C(2) C(1) C(6) 179.3(6) 0_555 15_1 5_555 55_5 yes
C(3) C(4) W(1) C(5) -116.0(5) 0_555 15_1 5_555 55_5 yes
C(3) C(4) C(5) C(10) -179.9(6) 0_555 15_1 5_555 55_5 yes
C(4) W(1) C(1) C(5) -37.7(4) 0_555 15_1 5_555 55_5 yes
C(4) W(1) C(1) C(6) -160.0(6) 0_555 15_1 5_555 55_5 yes
C(4) W(1) C(2) C(7) 159.1(6) 0_555 15_1 5_555 55_5 yes
C(4) W(1) C(3) C(8) 123.8(7) 0_555 15_1 5_555 55_5 yes
C(4) W(1) C(5) C(10) -122.9(9) 0_555 15_1 5_555 55_5 yes
C(4) C(3) W(1) C(5) 37.7(4) 0_555 15_1 5_555 55_5 yes
C(4) C(3) C(2) C(7) 174.4(5) 0_555 15_1 5_555 55_5 yes
C(4) C(5) C(1) C(6) -179.0(6) 0_555 15_1 5_555 55_5 yes
C(5) W(1) C(1) C(6) -122.3(7) 0_555 15_1 5_555 55_5 yes
C(5) W(1) C(2) C(7) -159.2(6) 0_555 15_1 5_555 55_5 yes
C(5) W(1) C(3) C(8) 161.6(7) 0_555 15_1 5_555 55_5 yes
C(5) W(1) C(4) C(9) 120.4(8) 0_555 15_1 5_555 55_5 yes
C(5) C(1) C(2) C(7) -175.3(5) 0_555 15_1 5_555 55_5 yes
C(5) C(4) C(3) C(8) 178.5(6) 0_555 15_1 5_555 55_5 yes
C(6) C(1) C(2) C(7) 5.7(9) 0_555 15_1 5_555 55_5 yes
C(6) C(1) C(5) C(10) 0(1) 0_555 15_1 5_555 55_5 yes
C(7) C(2) C(3) C(8) -3.7(9) 0_555 15_1 5_555 55_5 yes
C(8) C(3) C(4) C(9) 4.0(10) 0_555 15_1 5_555 55_5 yes
C(9) C(4) C(5) C(10) -5(1) 0_555 15_1 5_555 55_5 yes
C(11) P(1) C(17) C(18) -8.7(5) 0_555 15_1 5_555 55_5 yes
C(11) P(1) C(17) C(22) -179.8(4) 0_555 15_1 5_555 55_5 yes
C(11) P(1) C(23) C(24) 10.3(4) 0_555 15_1 5_555 55_5 yes
C(11) P(1) C(23) C(28) -173.0(4) 0_555 15_1 5_555 55_5 yes
C(11) C(12) C(13) C(14) 1.1(8) 0_555 15_1 5_555 55_5 yes
C(11) C(16) C(15) C(14) 1.2(8) 0_555 15_1 5_555 55_5 yes
C(12) C(11) P(1) C(17) 123.0(4) 0_555 15_1 5_555 55_5 yes
C(12) C(11) P(1) C(23) -128.8(4) 0_555 15_1 5_555 55_5 yes
C(12) C(11) C(16) C(15) 0.0(7) 0_555 15_1 5_555 55_5 yes
C(12) C(13) C(14) C(15) 0.1(8) 0_555 15_1 5_555 55_5 yes
C(13) C(12) C(11) C(16) -1.2(7) 0_555 15_1 5_555 55_5 yes
C(13) C(14) C(15) C(16) -1.3(8) 0_555 15_1 5_555 55_5 yes
C(16) C(11) P(1) C(17) -57.1(4) 0_555 15_1 5_555 55_5 yes
C(16) C(11) P(1) C(23) 51.1(4) 0_555 15_1 5_555 55_5 yes
C(17) P(1) C(23) C(24) 117.5(4) 0_555 15_1 5_555 55_5 yes
C(17) P(1) C(23) C(28) -65.9(4) 0_555 15_1 5_555 55_5 yes
C(17) C(18) C(19) C(20) -2.1(10) 0_555 15_1 5_555 55_5 yes
C(17) C(22) C(21) C(20) 0(1) 0_555 15_1 5_555 55_5 yes
C(18) C(17) P(1) C(23) -115.9(5) 0_555 15_1 5_555 55_5 yes
C(18) C(17) C(22) C(21) 0.5(9) 0_555 15_1 5_555 55_5 yes
C(18) C(19) C(20) C(21) 2.0(10) 0_555 15_1 5_555 55_5 yes
C(19) C(18) C(17) C(22) 0.8(8) 0_555 15_1 5_555 55_5 yes
C(19) C(20) C(21) C(22) -0.7(10) 0_555 15_1 5_555 55_5 yes
C(22) C(17) P(1) C(23) 73.0(5) 0_555 15_1 5_555 55_5 yes
C(23) C(24) C(25) C(26) -1.0(8) 0_555 15_1 5_555 55_5 yes
C(23) C(28) C(27) C(26) 0.5(8) 0_555 15_1 5_555 55_5 yes
C(24) C(23) C(28) C(27) -0.6(7) 0_555 15_1 5_555 55_5 yes
C(24) C(25) C(26) C(27) 0.9(8) 0_555 15_1 5_555 55_5 yes
C(25) C(24) C(23) C(28) 0.9(7) 0_555 15_1 5_555 55_5 yes
C(25) C(26) C(27) C(28) -0.6(9) 0_555 15_1 5_555 55_5 yes
C(29) P(2) C(35) C(36) -69.2(4) 0_555 15_1 5_555 55_5 yes
C(29) P(2) C(35) C(40) 112.4(4) 0_555 15_1 5_555 55_5 yes
C(29) P(2) C(41) C(42) -50.8(4) 0_555 15_1 5_555 55_5 yes
C(29) P(2) C(41) C(46) 124.3(4) 0_555 15_1 5_555 55_5 yes
C(29) C(30) C(31) C(32) -0.7(8) 0_555 15_1 5_555 55_5 yes
C(29) C(34) C(33) C(32) 0.8(8) 0_555 15_1 5_555 55_5 yes
C(30) C(29) P(2) C(35) -165.2(3) 0_555 15_1 5_555 55_5 yes
C(30) C(29) P(2) C(41) -58.2(4) 0_555 15_1 5_555 55_5 yes
C(30) C(29) C(34) C(33) 0.3(7) 0_555 15_1 5_555 55_5 yes
C(30) C(31) C(32) C(33) 1.8(8) 0_555 15_1 5_555 55_5 yes
C(31) C(30) C(29) C(34) -0.3(7) 0_555 15_1 5_555 55_5 yes
C(31) C(32) C(33) C(34) -1.8(9) 0_555 15_1 5_555 55_5 yes
C(34) C(29) P(2) C(35) 11.5(4) 0_555 15_1 5_555 55_5 yes
C(34) C(29) P(2) C(41) 118.5(4) 0_555 15_1 5_555 55_5 yes
C(35) P(2) C(41) C(42) 54.1(4) 0_555 15_1 5_555 55_5 yes
C(35) P(2) C(41) C(46) -130.9(4) 0_555 15_1 5_555 55_5 yes
C(35) C(36) C(37) C(38) 0.3(9) 0_555 15_1 5_555 55_5 yes
C(35) C(40) C(39) C(38) 0.3(9) 0_555 15_1 5_555 55_5 yes
C(36) C(35) P(2) C(41) -169.6(4) 0_555 15_1 5_555 55_5 yes
C(36) C(35) C(40) C(39) 0.8(7) 0_555 15_1 5_555 55_5 yes
C(36) C(37) C(38) C(39) 0.8(9) 0_555 15_1 5_555 55_5 yes
C(37) C(36) C(35) C(40) -1.1(8) 0_555 15_1 5_555 55_5 yes
C(37) C(38) C(39) C(40) -1.1(9) 0_555 15_1 5_555 55_5 yes
C(40) C(35) P(2) C(41) 12.0(5) 0_555 15_1 5_555 55_5 yes
C(41) C(42) C(43) C(44) -1.1(9) 0_555 15_1 5_555 55_5 yes
C(41) C(46) C(45) C(44) -0.8(9) 0_555 15_1 5_555 55_5 yes
C(42) C(41) C(46) C(45) 0.0(8) 0_555 15_1 5_555 55_5 yes
C(42) C(43) C(44) C(45) 0.2(10) 0_555 15_1 5_555 55_5 yes
C(43) C(42) C(41) C(46) 1.0(8) 0_555 15_1 5_555 55_5 yes
C(43) C(44) C(45) C(46) 0.7(10) 0_555 15_1 5_555 55_5 yes
C(47) C(48) C(49) C(50) -176.5(9) 0_555 15_1 5_555 55_5 yes
C(47) C(48) C(53) C(52) 176(1) 0_555 15_1 5_555 55_5 yes
C(48) C(49) C(50) C(51) 0(1) 0_555 15_1 5_555 55_5 yes
C(48) C(53) C(52) C(51) 0(2) 0_555 15_1 5_555 55_5 yes
C(49) C(48) C(53) C(52) 0(1) 0_555 15_1 5_555 55_5 yes
C(49) C(50) C(51) C(52) 0(1) 0_555 15_1 5_555 55_5 yes
C(50) C(49) C(48) C(53) 0(1) 0_555 15_1 5_555 55_5 yes
C(50) C(51) C(52) C(53) 0(2) 0_555 15_1 5_555 55_5 yes
C(50) C(51) C(52) C(53) 0(2) 0_555 15_1 5_555 55_5 yes
